data_7041519
loop_
_publ_author_name
'Hayes, Thomas R.'
'Bottorff, Shalina C.'
'Slocumb, Winston S.'
'Barnes, Charles L.'
'Clark, Aurora E.'
'Benny, Paul D.'

_publ_section_title
;
 Influence of bidentate ligand donor types on the formation and stability
 in 2 + 1 fac-[M(I)(CO)3](+) (M = Re, (99m)Tc) complexes.
;
_journal_issue 4
_journal_name_full 'Dalton transactions (Cambridge, England : 2003)'
_journal_page_first 1134
_journal_page_last 1144
_journal_paper_doi 10.1039/c6dt04282a
_journal_volume 46
_journal_year 2017
_chemical_formula_moiety 'C24 H22 N6 O3 Re, C F3 O3 S'
_chemical_formula_sum 'C25 H22 F3 N6 O6 Re S'
_chemical_formula_weight 777.74
_space_group_crystal_system triclinic
_space_group_IT_number 2
_space_group_name_Hall '-P 1'
_space_group_name_H-M_alt 'P -1'
_symmetry_space_group_name_Hall '-P 1'
_symmetry_space_group_name_H-M 'P -1'
_atom_sites_solution_hydrogens geom
_audit_creation_method SHELXL-2014/7
_audit_update_record
;
2016-06-27 deposited with the CCDC.
2016-12-20 downloaded from the CCDC.
;
_cell_angle_alpha 86.3080(10)
_cell_angle_beta 87.1240(10)
_cell_angle_gamma 86.9900(10)
_cell_formula_units_Z 2
_cell_length_a 8.3595(8)
_cell_length_b 11.0688(10)
_cell_length_c 14.8076(13)
_cell_measurement_reflns_used 9949
_cell_measurement_temperature 100(2)
_cell_measurement_theta_max 27.6
_cell_measurement_theta_min 2.4
_cell_volume 1363.9(2)
_computing_cell_refinement 'APEX2 (Bruker AXS, 2008)'
_computing_data_collection 'APEX2 (Bruker AXS, 2008)'
_computing_data_reduction 'APEX2 (Bruker AXS, 2008)'
_computing_molecular_graphics 'X-SEED, Barbour, 2001'
_computing_publication_material 'CIFTAB (Sheldrick, 2013)'
_computing_structure_refinement 'SHELXL-2013 (Sheldrick, 2013)'
_computing_structure_solution 'SHELXS-2013 (Sheldrick, 2013)'
_diffrn_ambient_temperature 100(2)
_diffrn_measured_fraction_theta_full 0.998
_diffrn_measured_fraction_theta_max 0.970
_diffrn_measurement_device_type 'Bruker APEXII CCD area detector'
_diffrn_measurement_method 'omega scans'
_diffrn_radiation_type MoK\a
_diffrn_radiation_wavelength 0.71073
_diffrn_reflns_av_R_equivalents 0.0231
_diffrn_reflns_av_unetI/netI 0.0287
_diffrn_reflns_Laue_measured_fraction_full 0.998
_diffrn_reflns_Laue_measured_fraction_max 0.970
_diffrn_reflns_limit_h_max 10
_diffrn_reflns_limit_h_min -10
_diffrn_reflns_limit_k_max 14
_diffrn_reflns_limit_k_min -14
_diffrn_reflns_limit_l_max 19
_diffrn_reflns_limit_l_min -19
_diffrn_reflns_number 15308
_diffrn_reflns_point_group_measured_fraction_full 0.998
_diffrn_reflns_point_group_measured_fraction_max 0.970
_diffrn_reflns_theta_full 25.242
_diffrn_reflns_theta_max 27.661
_diffrn_reflns_theta_min 1.846
_diffrn_standards_decay_% 0.0
_exptl_absorpt_coefficient_mu 4.604
_exptl_absorpt_correction_T_max 0.55
_exptl_absorpt_correction_T_min 0.35
_exptl_absorpt_correction_type multi-scan
_exptl_absorpt_process_details
;
 Data were corrected for decay and absorption using the program SADABS 
 (Sheldrick, G. M. (2003). SADABS. Version 2.10. University of
 G\"ottingen, Germany).
;
_exptl_crystal_colour Colourless
_exptl_crystal_density_diffrn 1.894
_exptl_crystal_description Plate
_exptl_crystal_F_000 760
_exptl_crystal_size_max 0.550
_exptl_crystal_size_mid 0.350
_exptl_crystal_size_min 0.150
_refine_diff_density_max 1.247
_refine_diff_density_min -0.746
_refine_diff_density_rms 0.091
_refine_ls_extinction_method none
_refine_ls_goodness_of_fit_ref 1.031
_refine_ls_hydrogen_treatment constr
_refine_ls_matrix_type full
_refine_ls_number_parameters 381
_refine_ls_number_reflns 6193
_refine_ls_number_restraints 0
_refine_ls_restrained_S_all 1.031
_refine_ls_R_factor_all 0.0206
_refine_ls_R_factor_gt 0.0187
_refine_ls_shift/su_max 0.001
_refine_ls_shift/su_mean 0.000
_refine_ls_structure_factor_coef Fsqd
_refine_ls_weighting_details 'w=1/[\s^2^(Fo^2^)+(0.0221P)^2^+0.4853P] where P=(Fo^2^+2Fc^2^)/3'
_refine_ls_weighting_scheme calc
_refine_ls_wR_factor_gt 0.0438
_refine_ls_wR_factor_ref 0.0446
_reflns_Friedel_coverage 0.000
_reflns_number_gt 5840
_reflns_number_total 6193
_reflns_threshold_expression 'I > 2\s(I)'
_cod_data_source_file c6dt04282a2.cif
_cod_data_source_block 3c
_cod_depositor_comments 'Adding full bibliography for 7041518--7041521.cif.'
_cod_database_code 7041519
_shelx_shelxl_version_number 2014/7
_shelx_space_group_comment
;
The symmetry employed for this shelxl refinement is uniquely defined
by the following loop, which should always be used as a source of
symmetry information in preference to the above space-group names.
They are only intended as comments.
;
_shelx_estimated_absorpt_t_min 0.186
_shelx_estimated_absorpt_t_max 0.545

loop_
_space_group_symop_operation_xyz
'x, y, z'
'-x, -y, -z'

loop_
_atom_site_label
_atom_site_type_symbol
_atom_site_fract_x
_atom_site_fract_y
_atom_site_fract_z
_atom_site_U_iso_or_equiv
_atom_site_adp_type
_atom_site_occupancy
_atom_site_site_symmetry_order
_atom_site_calc_flag
_atom_site_refinement_flags_posn
_atom_site_refinement_flags_adp
Re1 Re 0.37982(2) -0.16210(2) 0.32506(2) 0.01175(3) Uani 1 1 d . .
S1 S -0.13725(7) 0.46954(6) 0.29875(4) 0.01863(13) Uani 1 1 d . .
F1 F -0.2573(3) 0.57796(16) 0.44127(13) 0.0487(5) Uani 1 1 d . .
O1 O 0.3512(2) -0.43815(15) 0.35602(13) 0.0216(4) Uani 1 1 d . .
N1 N 0.3681(2) 0.03168(17) 0.30945(13) 0.0135(4) Uani 1 1 d . .
C1 C 0.2245(3) 0.0904(2) 0.33018(16) 0.0144(5) Uani 1 1 d . .
F2 F -0.1106(2) 0.4170(2) 0.47211(12) 0.0484(5) Uani 1 1 d . .
O2 O 0.7176(2) -0.19979(16) 0.23532(13) 0.0235(4) Uani 1 1 d . .
N2 N 0.4747(2) 0.10975(17) 0.27840(14) 0.0147(4) Uani 1 1 d . .
C2 C 0.2428(3) 0.2120(2) 0.31111(16) 0.0159(5) Uani 1 1 d . .
H2 H 0.1648 0.2767 0.3182 0.019 Uiso 1 1 calc R U
F3 F -0.3476(2) 0.40253(15) 0.42706(11) 0.0329(4) Uani 1 1 d . .
O3 O 0.5074(2) -0.16745(16) 0.51604(12) 0.0195(4) Uani 1 1 d . .
N3 N 0.3966(2) 0.21867(17) 0.27999(13) 0.0144(4) Uani 1 1 d . .
C3 C 0.0932(3) 0.0147(2) 0.36341(15) 0.0131(4) Uani 1 1 d . .
O4 O -0.0988(3) 0.34191(18) 0.28754(15) 0.0341(5) Uani 1 1 d . .
N4 N 0.1346(2) -0.10569(17) 0.36975(13) 0.0136(4) Uani 1 1 d . .
C4 C -0.0608(3) 0.0605(2) 0.38463(16) 0.0161(5) Uani 1 1 d . .
H4 H -0.0866 0.1451 0.3783 0.019 Uiso 1 1 calc R U
O5 O -0.0012(2) 0.5443(2) 0.29859(14) 0.0357(5) Uani 1 1 d . .
N5 N 0.2757(2) -0.14750(17) 0.19056(14) 0.0144(4) Uani 1 1 d . .
C5 C -0.1762(3) -0.0197(2) 0.41519(17) 0.0179(5) Uani 1 1 d . .
H5 H -0.2825 0.0092 0.4305 0.021 Uiso 1 1 calc R U
O6 O -0.2692(2) 0.51965(17) 0.24785(13) 0.0274(4) Uani 1 1 d . .
N6 N 0.0910(3) -0.1293(2) -0.06851(15) 0.0228(5) Uani 1 1 d . .
C6 C -0.1341(3) -0.1428(2) 0.42317(17) 0.0177(5) Uani 1 1 d . .
H6 H -0.2112 -0.1991 0.4449 0.021 Uiso 1 1 calc R U
C7 C 0.0207(3) -0.1830(2) 0.39922(16) 0.0154(5) Uani 1 1 d . .
H7 H 0.0479 -0.2675 0.4036 0.018 Uiso 1 1 calc R U
C8 C 0.4782(3) 0.3267(2) 0.23992(17) 0.0174(5) Uani 1 1 d . .
H8A H 0.5958 0.3098 0.2377 0.021 Uiso 1 1 calc R U
H8B H 0.4532 0.3961 0.2780 0.021 Uiso 1 1 calc R U
C9 C 0.4225(3) 0.3579(2) 0.14530(17) 0.0171(5) Uani 1 1 d . .
C10 C 0.2949(3) 0.4411(2) 0.13068(19) 0.0233(6) Uani 1 1 d . .
H10 H 0.2427 0.4802 0.1801 0.028 Uiso 1 1 calc R U
C11 C 0.2440(4) 0.4667(3) 0.0434(2) 0.0321(7) Uani 1 1 d . .
H11 H 0.1571 0.5241 0.0334 0.039 Uiso 1 1 calc R U
C12 C 0.3175(4) 0.4104(3) -0.0289(2) 0.0333(7) Uani 1 1 d . .
H12 H 0.2813 0.4282 -0.0883 0.040 Uiso 1 1 calc R U
C13 C 0.4443(4) 0.3277(3) -0.0142(2) 0.0328(7) Uani 1 1 d . .
H13 H 0.4962 0.2888 -0.0639 0.039 Uiso 1 1 calc R U
C14 C 0.4963(3) 0.3011(3) 0.07244(19) 0.0262(6) Uani 1 1 d . .
H14 H 0.5831 0.2436 0.0820 0.031 Uiso 1 1 calc R U
C15 C 0.3259(3) -0.0675(2) 0.12399(17) 0.0172(5) Uani 1 1 d . .
H15 H 0.4068 -0.0149 0.1371 0.021 Uiso 1 1 calc R U
C16 C 0.2683(3) -0.0567(2) 0.03881(17) 0.0185(5) Uani 1 1 d . .
H16 H 0.3088 0.0024 -0.0046 0.022 Uiso 1 1 calc R U
C17 C 0.1486(3) -0.1332(2) 0.01495(17) 0.0177(5) Uani 1 1 d . .
C18 C 0.0942(3) -0.2163(2) 0.08579(17) 0.0176(5) Uani 1 1 d . .
H18 H 0.0123 -0.2693 0.0752 0.021 Uiso 1 1 calc R U
C19 C 0.1589(3) -0.2205(2) 0.16914(17) 0.0167(5) Uani 1 1 d . .
H19 H 0.1202 -0.2776 0.2146 0.020 Uiso 1 1 calc R U
C20 C 0.1493(3) -0.0439(3) -0.14045(18) 0.0289(6) Uani 1 1 d . .
H20A H 0.1652 0.0341 -0.1152 0.043 Uiso 1 1 calc R U
H20B H 0.0705 -0.0325 -0.1874 0.043 Uiso 1 1 calc R U
H20C H 0.2514 -0.0759 -0.1669 0.043 Uiso 1 1 calc R U
C21 C -0.0185(4) -0.2193(3) -0.09275(19) 0.0293(6) Uani 1 1 d . .
H21A H 0.0276 -0.3009 -0.0775 0.044 Uiso 1 1 calc R U
H21B H -0.0351 -0.2098 -0.1579 0.044 Uiso 1 1 calc R U
H21C H -0.1216 -0.2076 -0.0591 0.044 Uiso 1 1 calc R U
C22 C 0.3614(3) -0.3351(2) 0.34253(16) 0.0154(5) Uani 1 1 d . .
C23 C 0.5917(3) -0.1885(2) 0.27078(17) 0.0155(5) Uani 1 1 d . .
C24 C 0.4601(3) -0.1661(2) 0.44416(17) 0.0149(5) Uani 1 1 d . .
C25 C -0.2174(3) 0.4668(2) 0.41560(19) 0.0246(6) Uani 1 1 d . .

loop_
_atom_site_aniso_label
_atom_site_aniso_U_11
_atom_site_aniso_U_22
_atom_site_aniso_U_33
_atom_site_aniso_U_23
_atom_site_aniso_U_13
_atom_site_aniso_U_12
Re1 0.01178(5) 0.01230(5) 0.01119(5) -0.00129(3) -0.00129(3) 0.00054(3)
S1 0.0173(3) 0.0200(3) 0.0185(3) 0.0020(2) -0.0021(2) -0.0022(2)
F1 0.0795(15) 0.0302(10) 0.0367(11) -0.0131(8) 0.0164(10) -0.0106(10)
O1 0.0241(10) 0.0158(9) 0.0248(10) -0.0016(7) -0.0015(8) 0.0001(7)
N1 0.0143(10) 0.0159(10) 0.0108(10) -0.0026(8) -0.0015(8) -0.0009(7)
C1 0.0169(12) 0.0165(11) 0.0100(11) -0.0016(9) -0.0023(9) 0.0002(9)
F2 0.0480(12) 0.0713(14) 0.0262(10) 0.0151(9) -0.0176(9) -0.0118(10)
O2 0.0176(9) 0.0255(10) 0.0265(10) -0.0026(8) 0.0050(8) 0.0025(7)
N2 0.0165(10) 0.0142(9) 0.0135(10) -0.0023(8) -0.0012(8) -0.0010(8)
C2 0.0169(12) 0.0169(11) 0.0140(12) -0.0028(9) -0.0022(9) 0.0007(9)
F3 0.0330(9) 0.0378(9) 0.0281(9) 0.0015(7) 0.0048(7) -0.0145(7)
O3 0.0175(9) 0.0265(9) 0.0146(9) -0.0008(7) -0.0026(7) 0.0005(7)
N3 0.0174(10) 0.0133(9) 0.0127(10) -0.0003(8) -0.0021(8) -0.0011(8)
C3 0.0147(11) 0.0159(11) 0.0089(11) -0.0021(9) -0.0020(9) -0.0010(9)
O4 0.0368(12) 0.0260(10) 0.0379(13) -0.0030(9) 0.0059(10) 0.0088(9)
N4 0.0147(10) 0.0149(9) 0.0112(10) -0.0033(8) -0.0016(8) 0.0014(7)
C4 0.0161(12) 0.0178(11) 0.0145(12) -0.0027(9) -0.0036(9) 0.0018(9)
O5 0.0260(11) 0.0487(13) 0.0332(12) 0.0039(10) -0.0023(9) -0.0184(10)
N5 0.0160(10) 0.0137(9) 0.0134(10) -0.0018(8) -0.0006(8) 0.0016(7)
C5 0.0133(12) 0.0234(12) 0.0172(13) -0.0042(10) -0.0007(9) 0.0011(9)
O6 0.0292(11) 0.0281(10) 0.0246(10) 0.0073(8) -0.0102(8) -0.0023(8)
N6 0.0237(12) 0.0315(12) 0.0138(11) -0.0013(9) -0.0046(9) -0.0024(9)
C6 0.0162(12) 0.0220(12) 0.0150(12) 0.0003(10) -0.0015(9) -0.0041(9)
C7 0.0180(12) 0.0134(11) 0.0151(12) -0.0013(9) -0.0024(9) -0.0013(9)
C8 0.0191(12) 0.0130(11) 0.0204(13) -0.0020(9) -0.0001(10) -0.0044(9)
C9 0.0202(13) 0.0152(11) 0.0159(12) 0.0010(9) 0.0010(10) -0.0054(9)
C10 0.0263(14) 0.0165(12) 0.0271(15) -0.0009(11) -0.0032(11) 0.0011(10)
C11 0.0403(18) 0.0214(14) 0.0345(17) 0.0041(12) -0.0119(14) 0.0022(12)
C12 0.051(2) 0.0312(16) 0.0183(14) 0.0072(12) -0.0080(13) -0.0146(14)
C13 0.0417(18) 0.0382(17) 0.0186(14) -0.0035(12) 0.0055(13) -0.0062(14)
C14 0.0261(15) 0.0283(14) 0.0237(14) -0.0037(11) 0.0050(11) 0.0007(11)
C15 0.0177(12) 0.0173(11) 0.0169(12) -0.0020(10) -0.0012(10) -0.0015(9)
C16 0.0211(13) 0.0176(12) 0.0160(12) 0.0025(10) 0.0018(10) -0.0006(9)
C17 0.0182(12) 0.0212(12) 0.0134(12) -0.0021(10) -0.0015(9) 0.0039(9)
C18 0.0176(12) 0.0190(12) 0.0167(12) -0.0048(10) -0.0026(10) -0.0004(9)
C19 0.0182(12) 0.0147(11) 0.0171(12) -0.0007(9) -0.0001(10) 0.0003(9)
C20 0.0298(16) 0.0405(16) 0.0150(13) 0.0060(12) -0.0018(11) 0.0020(12)
C21 0.0333(16) 0.0347(15) 0.0218(14) -0.0084(12) -0.0112(12) -0.0020(12)
C22 0.0118(11) 0.0199(12) 0.0148(12) -0.0036(9) -0.0014(9) 0.0000(9)
C23 0.0197(13) 0.0113(11) 0.0156(12) -0.0006(9) -0.0038(10) 0.0001(9)
C24 0.0100(11) 0.0142(11) 0.0200(13) -0.0006(9) 0.0018(9) 0.0002(8)
C25 0.0298(15) 0.0230(13) 0.0213(14) 0.0008(11) -0.0050(11) -0.0040(11)

loop_
_atom_type_symbol
_atom_type_description
_atom_type_scat_dispersion_real
_atom_type_scat_dispersion_imag
_atom_type_scat_source
C C 0.0033 0.0016 'International Tables Vol C Tables 4.2.6.8 and 6.1.1.4'
H H 0.0000 0.0000 'International Tables Vol C Tables 4.2.6.8 and 6.1.1.4'
F F 0.0171 0.0103 'International Tables Vol C Tables 4.2.6.8 and 6.1.1.4'
N N 0.0061 0.0033 'International Tables Vol C Tables 4.2.6.8 and 6.1.1.4'
O O 0.0106 0.0060 'International Tables Vol C Tables 4.2.6.8 and 6.1.1.4'
Re Re -1.0185 7.2310 'International Tables Vol C Tables 4.2.6.8 and 6.1.1.4'
S S 0.1246 0.1234 'International Tables Vol C Tables 4.2.6.8 and 6.1.1.4'

loop_
_geom_angle_atom_site_label_1
_geom_angle_atom_site_label_2
_geom_angle_atom_site_label_3
_geom_angle
C24 Re1 C23 92.05(10)
C24 Re1 C22 87.71(10)
C23 Re1 C22 89.61(10)
C24 Re1 N1 93.70(9)
C23 Re1 N1 97.47(8)
C22 Re1 N1 172.72(8)
C24 Re1 N4 94.09(8)
C23 Re1 N4 170.17(8)
C22 Re1 N4 98.29(8)
N1 Re1 N4 74.49(7)
C24 Re1 N5 176.11(8)
C23 Re1 N5 90.98(9)
C22 Re1 N5 94.74(9)
N1 Re1 N5 83.49(7)
N4 Re1 N5 82.59(7)
O6 S1 O5 115.57(12)
O6 S1 O4 114.47(13)
O5 S1 O4 115.23(13)
O6 S1 C25 103.43(13)
O5 S1 C25 103.90(13)
O4 S1 C25 101.66(13)
N2 N1 C1 110.61(19)
N2 N1 Re1 131.86(15)
C1 N1 Re1 117.45(15)
N1 C1 C2 107.4(2)
N1 C1 C3 116.7(2)
C2 C1 C3 135.9(2)
N1 N2 N3 104.98(18)
N3 C2 C1 104.2(2)
N3 C2 H2 127.9
C1 C2 H2 127.9
N2 N3 C2 112.81(19)
N2 N3 C8 118.84(19)
C2 N3 C8 128.0(2)
N4 C3 C4 122.7(2)
N4 C3 C1 113.8(2)
C4 C3 C1 123.6(2)
C7 N4 C3 118.1(2)
C7 N4 Re1 124.32(15)
C3 N4 Re1 117.52(15)
C5 C4 C3 118.7(2)
C5 C4 H4 120.7
C3 C4 H4 120.7
C15 N5 C19 115.9(2)
C15 N5 Re1 122.12(16)
C19 N5 Re1 121.99(16)
C4 C5 C6 119.0(2)
C4 C5 H5 120.5
C6 C5 H5 120.5
C17 N6 C20 121.1(2)
C17 N6 C21 120.9(2)
C20 N6 C21 117.7(2)
C7 C6 C5 119.6(2)
C7 C6 H6 120.2
C5 C6 H6 120.2
N4 C7 C6 122.0(2)
N4 C7 H7 119.0
C6 C7 H7 119.0
N3 C8 C9 109.67(19)
N3 C8 H8A 109.7
C9 C8 H8A 109.7
N3 C8 H8B 109.7
C9 C8 H8B 109.7
H8A C8 H8B 108.2
C14 C9 C10 119.3(2)
C14 C9 C8 120.0(2)
C10 C9 C8 120.6(2)
C9 C10 C11 119.6(3)
C9 C10 H10 120.2
C11 C10 H10 120.2
C12 C11 C10 121.0(3)
C12 C11 H11 119.5
C10 C11 H11 119.5
C11 C12 C13 119.3(3)
C11 C12 H12 120.3
C13 C12 H12 120.3
C12 C13 C14 120.3(3)
C12 C13 H13 119.8
C14 C13 H13 119.8
C13 C14 C9 120.4(3)
C13 C14 H14 119.8
C9 C14 H14 119.8
N5 C15 C16 124.5(2)
N5 C15 H15 117.8
C16 C15 H15 117.8
C15 C16 C17 120.4(2)
C15 C16 H16 119.8
C17 C16 H16 119.8
N6 C17 C16 123.0(2)
N6 C17 C18 122.0(2)
C16 C17 C18 115.0(2)
C19 C18 C17 120.5(2)
C19 C18 H18 119.7
C17 C18 H18 119.7
N5 C19 C18 123.7(2)
N5 C19 H19 118.1
C18 C19 H19 118.1
N6 C20 H20A 109.5
N6 C20 H20B 109.5
H20A C20 H20B 109.5
N6 C20 H20C 109.5
H20A C20 H20C 109.5
H20B C20 H20C 109.5
N6 C21 H21A 109.5
N6 C21 H21B 109.5
H21A C21 H21B 109.5
N6 C21 H21C 109.5
H21A C21 H21C 109.5
H21B C21 H21C 109.5
O1 C22 Re1 177.7(2)
O2 C23 Re1 176.8(2)
O3 C24 Re1 179.3(2)
F2 C25 F3 107.2(2)
F2 C25 F1 107.6(2)
F3 C25 F1 107.5(2)
F2 C25 S1 111.1(2)
F3 C25 S1 111.58(19)
F1 C25 S1 111.66(18)

loop_
_geom_bond_atom_site_label_1
_geom_bond_atom_site_label_2
_geom_bond_distance
Re1 C24 1.915(3)
Re1 C23 1.924(2)
Re1 C22 1.929(2)
Re1 N1 2.1401(19)
Re1 N4 2.1939(19)
Re1 N5 2.206(2)
S1 O6 1.4345(19)
S1 O5 1.441(2)
S1 O4 1.450(2)
S1 C25 1.823(3)
F1 C25 1.332(3)
O1 C22 1.152(3)
N1 N2 1.319(3)
N1 C1 1.366(3)
C1 C2 1.372(3)
C1 C3 1.462(3)
F2 C25 1.328(3)
O2 C23 1.157(3)
N2 N3 1.342(3)
C2 N3 1.348(3)
C2 H2 0.9500
F3 C25 1.330(3)
O3 C24 1.153(3)
N3 C8 1.483(3)
C3 N4 1.358(3)
C3 C4 1.387(3)
N4 C7 1.351(3)
C4 C5 1.384(3)
C4 H4 0.9500
N5 C15 1.348(3)
N5 C19 1.361(3)
C5 C6 1.389(3)
C5 H5 0.9500
N6 C17 1.346(3)
N6 C20 1.461(3)
N6 C21 1.461(3)
C6 C7 1.383(3)
C6 H6 0.9500
C7 H7 0.9500
C8 C9 1.512(3)
C8 H8A 0.9900
C8 H8B 0.9900
C9 C14 1.386(4)
C9 C10 1.388(4)
C10 C11 1.389(4)
C10 H10 0.9500
C11 C12 1.375(4)
C11 H11 0.9500
C12 C13 1.381(5)
C12 H12 0.9500
C13 C14 1.384(4)
C13 H13 0.9500
C14 H14 0.9500
C15 C16 1.368(3)
C15 H15 0.9500
C16 C17 1.416(3)
C16 H16 0.9500
C17 C18 1.423(3)
C18 C19 1.370(3)
C18 H18 0.9500
C19 H19 0.9500
C20 H20A 0.9800
C20 H20B 0.9800
C20 H20C 0.9800
C21 H21A 0.9800
C21 H21B 0.9800
C21 H21C 0.9800

loop_
_geom_torsion_atom_site_label_1
_geom_torsion_atom_site_label_2
_geom_torsion_atom_site_label_3
_geom_torsion_atom_site_label_4
_geom_torsion
N2 N1 C1 C2 -0.1(3)
Re1 N1 C1 C2 -177.11(15)
N2 N1 C1 C3 178.5(2)
Re1 N1 C1 C3 1.5(3)
C1 N1 N2 N3 0.1(2)
Re1 N1 N2 N3 176.56(15)
N1 C1 C2 N3 0.0(3)
C3 C1 C2 N3 -178.2(3)
N1 N2 N3 C2 -0.1(3)
N1 N2 N3 C8 -173.66(19)
C1 C2 N3 N2 0.1(3)
C1 C2 N3 C8 172.9(2)
N1 C1 C3 N4 0.6(3)
C2 C1 C3 N4 178.7(3)
N1 C1 C3 C4 -178.0(2)
C2 C1 C3 C4 0.2(4)
C4 C3 N4 C7 -1.0(3)
C1 C3 N4 C7 -179.5(2)
C4 C3 N4 Re1 176.18(18)
C1 C3 N4 Re1 -2.4(3)
N4 C3 C4 C5 1.3(4)
C1 C3 C4 C5 179.7(2)
C3 C4 C5 C6 -0.3(4)
C4 C5 C6 C7 -1.0(4)
C3 N4 C7 C6 -0.4(3)
Re1 N4 C7 C6 -177.31(18)
C5 C6 C7 N4 1.4(4)
N2 N3 C8 C9 98.8(2)
C2 N3 C8 C9 -73.7(3)
N3 C8 C9 C14 -85.4(3)
N3 C8 C9 C10 93.0(3)
C14 C9 C10 C11 -0.5(4)
C8 C9 C10 C11 -178.9(2)
C9 C10 C11 C12 0.4(4)
C10 C11 C12 C13 -0.4(4)
C11 C12 C13 C14 0.5(4)
C12 C13 C14 C9 -0.5(4)
C10 C9 C14 C13 0.5(4)
C8 C9 C14 C13 178.9(2)
C19 N5 C15 C16 -0.4(3)
Re1 N5 C15 C16 178.32(18)
N5 C15 C16 C17 -0.5(4)
C20 N6 C17 C16 -0.3(4)
C21 N6 C17 C16 172.8(2)
C20 N6 C17 C18 -179.5(2)
C21 N6 C17 C18 -6.4(4)
C15 C16 C17 N6 -177.9(2)
C15 C16 C17 C18 1.4(3)
N6 C17 C18 C19 177.9(2)
C16 C17 C18 C19 -1.4(3)
C15 N5 C19 C18 0.4(3)
Re1 N5 C19 C18 -178.30(18)
C17 C18 C19 N5 0.5(4)
O6 S1 C25 F2 177.17(18)
O5 S1 C25 F2 -61.7(2)
O4 S1 C25 F2 58.2(2)
O6 S1 C25 F3 57.6(2)
O5 S1 C25 F3 178.72(19)
O4 S1 C25 F3 -61.3(2)
O6 S1 C25 F1 -62.7(2)
O5 S1 C25 F1 58.4(2)
O4 S1 C25 F1 178.3(2)
